data_2012303
loop_
_publ_author_name
'Batsanov, Andrei S.'
'Howard, Judith A. K.'
'Marder, Todd B.'
'Robins, Edward G.'

_publ_section_title
;
 Arene--perfluoroarene interactions in crystal engineering. 4.
 Hexafluorobenzene--<i>trans</i>-stilbene (1/1)
;
_journal_issue 11
_journal_name_full 'Acta Crystallographica Section C'
_journal_page_first 1303
_journal_page_last 1305
_journal_paper_doi 10.1107/S0108270101013294
_journal_volume 57
_journal_year 2001
_chemical_formula_iupac 'C6 F6, C14 H12'
_chemical_formula_moiety 'C6 F6, C14 H12'
_chemical_formula_sum 'C20 H12 F6'
_chemical_formula_weight 366.30
_chemical_name_systematic
;
hexafluorobenzene--trans-stilbene (1/1)
;
_space_group_IT_number 14
_symmetry_cell_setting monoclinic
_symmetry_space_group_name_Hall '-P 2ybc'
_symmetry_space_group_name_H-M 'P 1 21/c 1'
_audit_creation_method SHELXL-97
_cell_angle_alpha 90.00
_cell_angle_beta 107.09(2)
_cell_angle_gamma 90.00
_cell_formula_units_Z 2
_cell_length_a 11.401(3)
_cell_length_b 6.118(2)
_cell_length_c 12.262(4)
_cell_measurement_reflns_used 369
_cell_measurement_temperature 120(2)
_cell_measurement_theta_max 24.2
_cell_measurement_theta_min 10.2
_cell_volume 817.5(4)
_computing_cell_refinement SMART
_computing_data_collection 'SMART (Bruker, 1999)'
_computing_data_reduction 'SAINT (Bruker, 1999)'
_computing_molecular_graphics 'SHELXTL (Bruker, 1997)'
_computing_publication_material SHELXTL
_computing_structure_refinement 'SHELXL97 (Sheldrick, 1997)'
_computing_structure_solution 'SHELXS97 (Sheldrick, 1997)'
_diffrn_ambient_temperature 120(2)
_diffrn_detector_area_resol_mean 8
_diffrn_measured_fraction_theta_full .997
_diffrn_measured_fraction_theta_max .997
_diffrn_measurement_device_type 'SMART 1K CCD area-detector'
_diffrn_measurement_method \w
_diffrn_radiation_monochromator graphite
_diffrn_radiation_source 'fine-focus sealed tube'
_diffrn_radiation_type MoK\a
_diffrn_radiation_wavelength .71073
_diffrn_reflns_av_R_equivalents .049
_diffrn_reflns_av_sigmaI/netI .040
_diffrn_reflns_limit_h_max 13
_diffrn_reflns_limit_h_min -13
_diffrn_reflns_limit_k_max 7
_diffrn_reflns_limit_k_min -6
_diffrn_reflns_limit_l_max 8
_diffrn_reflns_limit_l_min -14
_diffrn_reflns_number 4709
_diffrn_reflns_theta_full 25.35
_diffrn_reflns_theta_max 25.35
_diffrn_reflns_theta_min 1.87
_diffrn_standards_decay_% 0
_diffrn_standards_interval_count 0
_diffrn_standards_interval_time 0
_diffrn_standards_number 0
_exptl_absorpt_coefficient_mu .134
_exptl_absorpt_correction_type none
_exptl_crystal_colour colourless
_exptl_crystal_density_diffrn 1.488
_exptl_crystal_density_meas ?
_exptl_crystal_density_method 'not measured'
_exptl_crystal_description plate
_exptl_crystal_F_000 372
_exptl_crystal_size_max .30
_exptl_crystal_size_mid .30
_exptl_crystal_size_min .06
_refine_diff_density_max .44
_refine_diff_density_min -.50
_refine_ls_extinction_method none
_refine_ls_goodness_of_fit_ref 1.107
_refine_ls_hydrogen_treatment refall
_refine_ls_matrix_type full
_refine_ls_number_parameters 142
_refine_ls_number_reflns 1501
_refine_ls_number_restraints 0
_refine_ls_restrained_S_all 1.107
_refine_ls_R_factor_all .107
_refine_ls_R_factor_gt .0776
_refine_ls_shift/su_max .001
_refine_ls_shift/su_mean .000
_refine_ls_structure_factor_coef Fsqd
_refine_ls_weighting_details 'calc w = 1/[\s^2^(Fo^2^)+(0.069P)^2^+2.177P] where P = (Fo^2^+2Fc^2^)/3'
_refine_ls_weighting_scheme calc
_refine_ls_wR_factor_ref .207
_reflns_number_gt 1125
_reflns_number_total 1501
_reflns_threshold_expression I>2\s(I)
_cod_data_source_file bm1463.cif
_cod_data_source_block I
_cod_depositor_comments
;
The following automatic conversions were performed:
'_symmetry_cell_setting' value 'Monoclinic' changed to 'monoclinic'
according to '/home/saulius/struct/CIF-dictionaries/cif_core.dic'
dictionary named 'cif_core.dic' version 2.4.1 from 2010-06-29.

Automatic conversion script
Id: cif_fix_enum 1527 2010-12-29 10:47:43Z saulius 

The following automatic conversions were performed:

'_symmetry_cell_setting' value 'Monoclinic' changed to 'monoclinic'
according to /home/saulius/struct/CIF-dictionaries/cif_core.dic
dictionary named 'cif_core.dic' version 2.4.1 from 2010-06-29.

Automatic conversion script
Id: cif_fix_values 1715 2011-07-08 13:25:40Z adriana 

The following automatic conversions were performed:

'_exptl_crystal_density_meas' value 'not measured' was changed to '?'
- the value is perceived as not measured.

Automatic conversion script
Id: cif_fix_values 3008 2015-01-20 13:52:24Z robertas 
;
_cod_original_sg_symbol_H-M 'P 21/c'
_cod_database_code 2012303
_cod_database_fobs_code 2012303

loop_
_symmetry_equiv_pos_as_xyz
'x, y, z'
'-x, y+1/2, -z+1/2'
'-x, -y, -z'
'x, -y-1/2, z-1/2'

loop_
_atom_site_label
_atom_site_fract_x
_atom_site_fract_y
_atom_site_fract_z
_atom_site_U_iso_or_equiv
_atom_site_adp_type
_atom_site_calc_flag
_atom_site_refinement_flags
_atom_site_occupancy
_atom_site_disorder_assembly
_atom_site_disorder_group
_atom_site_type_symbol
C1 .3941(3) .4501(6) .5970(3) .0293(9) Uani d . 1 . . C
C2 .3226(3) .2752(7) .6122(3) .0317(9) Uani d . 1 . . C
H2 .315(4) .143(8) .563(4) .046(12) Uiso d . 1 . . H
C3 .2619(4) .2807(7) .6944(3) .0340(9) Uani d . 1 . . C
H3 .210(4) .151(7) .704(3) .038(11) Uiso d . 1 . . H
C4 .2694(3) .4634(7) .7625(3) .0343(9) Uani d . 1 . . C
H4 .226(4) .473(7) .821(3) .037(11) Uiso d . 1 . . H
C5 .3391(3) .6422(7) .7481(3) .0333(9) Uani d . 1 . . C
H5 .343(4) .774(7) .798(4) .041(12) Uiso d . 1 . . H
C6 .4013(3) .6356(7) .6662(3) .0317(9) Uani d . 1 . . C
H6 .455(4) .759(7) .663(3) .031(10) Uiso d . 1 . . H
C7 .4596(3) .4298(7) .5088(3) .0320(9) Uani d . 1 . . C
H7 .443(4) .284(8) .458(4) .052(13) Uiso d . 1 . . H
C8 .0128(4) .3535(8) .4202(3) .0427(11) Uani d . 1 . . C
C9 .0752(4) .5457(8) .4346(3) .0420(11) Uani d . 1 . . C
C10 .0627(4) .6928(7) .5141(4) .0444(11) Uani d . 1 . . C
F1 .0240(3) .2090(7) .3421(3) .1042(16) Uani d . 1 . . F
F2 .1500(3) .5884(7) .3707(3) .0932(15) Uani d . 1 . . F
F3 .1249(3) .8817(5) .5263(4) .0995(16) Uani d . 1 . . F

loop_
_atom_site_aniso_label
_atom_site_aniso_U_11
_atom_site_aniso_U_22
_atom_site_aniso_U_33
_atom_site_aniso_U_12
_atom_site_aniso_U_13
_atom_site_aniso_U_23
C1 .0243(18) .038(2) .0244(17) .0043(16) .0050(14) .0039(16)
C2 .030(2) .030(2) .034(2) .0003(16) .0066(16) .0001(17)
C3 .031(2) .034(2) .038(2) -.0014(17) .0099(17) .0072(17)
C4 .029(2) .047(2) .0269(18) .0037(18) .0085(16) .0045(18)
C5 .0267(19) .040(2) .032(2) -.0018(17) .0076(16) -.0089(18)
C6 .0257(19) .034(2) .034(2) -.0044(17) .0068(15) .0030(17)
C7 .032(2) .035(2) .0277(18) -.0018(16) .0068(15) .0005(17)
C8 .034(2) .051(3) .036(2) .015(2) -.0013(18) -.019(2)
C9 .026(2) .067(3) .035(2) .009(2) .0132(17) .018(2)
C10 .029(2) .023(2) .067(3) -.0051(17) -.008(2) .005(2)
F1 .078(2) .138(3) .073(2) .054(2) -.0149(17) -.071(2)
F2 .0393(16) .184(4) .0660(19) .022(2) .0308(14) .064(2)
F3 .0492(18) .0328(16) .177(4) -.0151(14) -.029(2) .019(2)

loop_
_atom_type_symbol
_atom_type_description
_atom_type_scat_dispersion_real
_atom_type_scat_dispersion_imag
_atom_type_scat_source
C C .0033 .0016 'International Tables Vol C Tables 4.2.6.8 and 6.1.1.4'
H H .0000 .0000 'International Tables Vol C Tables 4.2.6.8 and 6.1.1.4'
F F .0171 .0103 'International Tables Vol C Tables 4.2.6.8 and 6.1.1.4'

loop_
_geom_angle_atom_site_label_1
_geom_angle_atom_site_label_2
_geom_angle_atom_site_label_3
_geom_angle_site_symmetry_1
_geom_angle_site_symmetry_3
_geom_angle
_geom_angle_publ_flag
C2 C1 C6 . . 118.3(3) yes
C2 C1 C7 . . 118.2(4) ?
C6 C1 C7 . . 123.6(4) ?
C3 C2 C1 . . 121.2(4) ?
C3 C2 H2 . . 119(3) ?
C1 C2 H2 . . 120(3) ?
C2 C3 C4 . . 120.4(4) ?
C2 C3 H3 . . 119(2) ?
C4 C3 H3 . . 120(2) ?
C3 C4 C5 . . 119.6(4) ?
C3 C4 H4 . . 122(2) ?
C5 C4 H4 . . 118(2) ?
C6 C5 C4 . . 120.0(4) ?
C6 C5 H5 . . 121(2) ?
C4 C5 H5 . . 119(2) ?
C5 C6 C1 . . 120.5(4) ?
C5 C6 H6 . . 118(2) ?
C1 C6 H6 . . 122(2) ?
C7 C7 C1 3_666 . 125.9(5) yes
C7 C7 H7 3_666 . 117(2) ?
C1 C7 H7 . . 117(2) ?
F1 C8 C9 . . 120.5(4) ?
F1 C8 C10 . 3_566 119.6(5) ?
C9 C8 C10 . 3_566 119.9(4) ?
F2 C9 C8 . . 119.4(4) ?
F2 C9 C10 . . 120.4(5) ?
C8 C9 C10 . . 120.2(4) ?
F3 C10 C9 . . 119.0(5) ?
F3 C10 C8 . 3_566 121.1(5) ?
C9 C10 C8 . 3_566 120.0(4) ?

loop_
_geom_bond_atom_site_label_1
_geom_bond_atom_site_label_2
_geom_bond_site_symmetry_2
_geom_bond_distance
_geom_bond_publ_flag
C1 C2 . 1.390(5) ?
C1 C6 . 1.405(5) ?
C1 C7 . 1.490(5) yes
C2 C3 . 1.381(5) ?
C2 H2 . 1.00(5) ?
C3 C4 . 1.383(6) ?
C3 H3 . 1.01(4) ?
C4 C5 . 1.393(6) ?
C4 H4 . .99(4) ?
C5 C6 . 1.390(5) ?
C5 H5 . 1.00(4) ?
C6 H6 . .98(4) ?
C7 C7 3_666 1.323(8) yes
C7 H7 . 1.07(5) ?
C8 F1 . 1.337(5) yes
C8 C9 . 1.359(7) yes
C8 C10 3_566 1.370(7) yes
C9 F2 . 1.342(5) yes
C9 C10 . 1.365(6) yes
C10 F3 . 1.341(5) yes
C10 C8 3_566 1.370(7) ?

loop_
_geom_torsion_atom_site_label_1
_geom_torsion_atom_site_label_2
_geom_torsion_atom_site_label_3
_geom_torsion_atom_site_label_4
_geom_torsion_site_symmetry_4
_geom_torsion
C6 C1 C7 C7 3_666 6.7(7)
